data_4328403
loop_
_publ_author_name
'Cheng-Yang Yue'
'Xiao-Wu Lei'

_publ_contact_author_address
;
   Department of Chemistry and Chemical Engineering,
   Jining University,
   Qufu, Shandong, 273155, China
;
_publ_contact_author_email leixw@fjirsm.ac.cn
_publ_contact_author_name
;
Xiao-Wu Lei 
;
_publ_section_title
;
 Syntheses and Structures of Sc2Nb4-xSn5, YNb6Sn6, and ErNb6Sn5:
 Exploratory Studies in Ternary Rare-Earth Niobium Stannides
;
_journal_name_full 'Inorganic Chemistry'
_journal_page_first 2461
_journal_page_last 2471
_journal_paper_doi 10.1021/ic202414h
_journal_volume 51
_journal_year 2012
_chemical_formula_sum 'Nb3.48 Sc2 Sn5'
_chemical_formula_weight 1006.70
_chemical_name_systematic
; 
 ? 
;
_space_group_IT_number 72
_symmetry_cell_setting orthorhombic
_symmetry_space_group_name_Hall '-I 2 2c'
_symmetry_space_group_name_H-M 'I b a m'
_atom_sites_solution_primary direct
_atom_sites_solution_secondary difmap
_audit_creation_method SHELXL-97
_cell_angle_alpha 90.00
_cell_angle_beta 90.00
_cell_angle_gamma 90.00
_cell_formula_units_Z 4
_cell_length_a 8.716(4)
_cell_length_b 18.718(8)
_cell_length_c 5.693(2)
_cell_measurement_temperature 293(2)
_cell_volume 928.8(7)
_computing_cell_refinement 'CrystalClear (Rigaku Corp., 2000)'
_computing_data_collection 'CrystalClear (Rigaku Corp., 2000)'
_computing_data_reduction 'CrystalClear (Rigaku Corp., 2000)'
_computing_structure_refinement 'SHELXL-97 (Sheldrick, 1997)'
_computing_structure_solution 'SHELXS-97 (Sheldrick, 1990)'
_diffrn_ambient_temperature 293(2)
_diffrn_detector_area_resol_mean 14.6306
_diffrn_measured_fraction_theta_full 0.988
_diffrn_measured_fraction_theta_max 0.988
_diffrn_measurement_device_type 'Mercury70 (2x2 bin mode)'
_diffrn_measurement_method CCD_Profile_fitting
_diffrn_radiation_monochromator graphite
_diffrn_radiation_source 'fine-focus sealed tube'
_diffrn_radiation_type MoK\a
_diffrn_radiation_wavelength 0.71073
_diffrn_reflns_av_R_equivalents 0.0230
_diffrn_reflns_av_sigmaI/netI 0.0176
_diffrn_reflns_limit_h_max 11
_diffrn_reflns_limit_h_min -11
_diffrn_reflns_limit_k_max 24
_diffrn_reflns_limit_k_min -23
_diffrn_reflns_limit_l_max 7
_diffrn_reflns_limit_l_min -6
_diffrn_reflns_number 3451
_diffrn_reflns_theta_full 27.47
_diffrn_reflns_theta_max 27.47
_diffrn_reflns_theta_min 2.58
_exptl_absorpt_coefficient_mu 18.594
_exptl_absorpt_correction_T_max 1.0000
_exptl_absorpt_correction_T_min 0.3578
_exptl_absorpt_correction_type multi-scan
_exptl_crystal_colour 'silvery white'
_exptl_crystal_density_diffrn 7.200
_exptl_crystal_description Prism
_exptl_crystal_F_000 1739
_exptl_crystal_size_max 0.4000
_exptl_crystal_size_mid 0.1000
_exptl_crystal_size_min 0.0800
_refine_diff_density_max 2.093
_refine_diff_density_min -0.915
_refine_diff_density_rms 0.197
_refine_ls_extinction_coef 0.00087(5)
_refine_ls_extinction_expression Fc^*^=kFc[1+0.001xFc^2^\l^3^/sin(2\q)]^-1/4^
_refine_ls_extinction_method SHELXL
_refine_ls_goodness_of_fit_ref 1.156
_refine_ls_hydrogen_treatment none
_refine_ls_matrix_type full
_refine_ls_number_parameters 34
_refine_ls_number_reflns 583
_refine_ls_number_restraints 0
_refine_ls_restrained_S_all 1.156
_refine_ls_R_factor_all 0.0155
_refine_ls_R_factor_gt 0.0146
_refine_ls_shift/su_max 0.000
_refine_ls_shift/su_mean 0.000
_refine_ls_structure_factor_coef Fsqd
_refine_ls_weighting_details 'calc w=1/[\s^2^(Fo^2^)+(0.0166P)^2^+0.6070P] where P=(Fo^2^+2Fc^2^)/3'
_refine_ls_weighting_scheme calc
_refine_ls_wR_factor_gt 0.0320
_refine_ls_wR_factor_ref 0.0323
_reflns_number_gt 565
_reflns_number_total 583
_reflns_threshold_expression >2sigma(I)
_cod_data_source_file ic202414h_si_002_1.cif
_cod_data_source_block Sc2Nb3.48Sn5
_cod_original_cell_volume 928.7(6)
_cod_database_code 4328403

loop_
_symmetry_equiv_pos_as_xyz
'x, y, z'
'-x, -y, z'
'-x+1/2, y+1/2, -z'
'x+1/2, -y+1/2, -z'
'x+1/2, y+1/2, z+1/2'
'-x+1/2, -y+1/2, z+1/2'
'-x+1, y+1, -z+1/2'
'x+1, -y+1, -z+1/2'
'-x, -y, -z'
'x, y, -z'
'x-1/2, -y-1/2, z'
'-x-1/2, y-1/2, z'
'-x+1/2, -y+1/2, -z+1/2'
'x+1/2, y+1/2, -z+1/2'
'x, -y, z+1/2'
'-x, y, z+1/2'

loop_
_atom_site_label
_atom_site_type_symbol
_atom_site_fract_x
_atom_site_fract_y
_atom_site_fract_z
_atom_site_U_iso_or_equiv
_atom_site_adp_type
_atom_site_occupancy
_atom_site_symmetry_multiplicity
_atom_site_calc_flag
_atom_site_refinement_flags
Sc1 Sc 0.11144(9) 0.14639(4) 0.0000 0.00765(19) Uani 1 2 d S
Nb1 Nb 0.5000 0.190690(19) 0.2500 0.00489(11) Uani 1 2 d S
Nb2 Nb 0.26122(6) 0.06536(3) 0.5000 0.00735(14) Uani 0.74 2 d SP
Sn1 Sn 0.20160(3) 0.212278(16) 0.5000 0.00559(11) Uani 1 2 d S
Sn2 Sn 0.39829(3) 0.068443(15) 0.0000 0.00652(11) Uani 1 2 d S
Sn3 Sn 0.0000 0.0000 0.2500 0.00739(12) Uani 1 4 d S

loop_
_atom_site_aniso_label
_atom_site_aniso_U_11
_atom_site_aniso_U_22
_atom_site_aniso_U_33
_atom_site_aniso_U_23
_atom_site_aniso_U_13
_atom_site_aniso_U_12
Sc1 0.0074(4) 0.0083(4) 0.0073(5) 0.000 0.000 0.0009(3)
Nb1 0.00596(19) 0.00483(19) 0.0039(2) 0.000 -0.00013(15) 0.000
Nb2 0.0073(3) 0.0064(3) 0.0083(3) 0.000 0.000 0.00070(19)
Sn1 0.00571(16) 0.00516(16) 0.0059(2) 0.000 0.000 0.00092(10)
Sn2 0.00663(16) 0.00492(16) 0.0080(2) 0.000 0.000 -0.00081(10)
Sn3 0.0079(2) 0.0109(2) 0.0034(2) 0.000 0.000 0.000

loop_
_atom_type_symbol
_atom_type_description
_atom_type_scat_dispersion_real
_atom_type_scat_dispersion_imag
_atom_type_scat_source
Sc Sc 0.2519 0.3716 'International Tables Vol C Tables 4.2.6.8 and 6.1.1.4'
Nb Nb -2.0727 0.6215 'International Tables Vol C Tables 4.2.6.8 and 6.1.1.4'
Sn Sn -0.6537 1.4246 'International Tables Vol C Tables 4.2.6.8 and 6.1.1.4'

loop_
_geom_angle_atom_site_label_1
_geom_angle_atom_site_label_2
_geom_angle_atom_site_label_3
_geom_angle
_geom_angle_site_symmetry_1
_geom_angle_site_symmetry_3
Sn2 Sc1 Sn1 174.06(3) . 7_445
Sn2 Sc1 Sn1 88.64(4) . 13
Sn1 Sc1 Sn1 97.30(4) 7_445 13
Sn2 Sc1 Sn1 88.98(2) . .
Sn1 Sc1 Sn1 93.73(2) 7_445 .
Sn1 Sc1 Sn1 62.810(18) 13 .
Sn2 Sc1 Sn1 88.98(2) . 1_554
Sn1 Sc1 Sn1 93.73(2) 7_445 1_554
Sn1 Sc1 Sn1 62.810(18) 13 1_554
Sn1 Sc1 Sn1 125.61(4) . 1_554
Sn2 Sc1 Sn3 80.36(3) . 9
Sn1 Sc1 Sn3 94.32(3) 7_445 9
Sn1 Sc1 Sn3 151.421(17) 13 9
Sn1 Sc1 Sn3 142.28(2) . 9
Sn1 Sc1 Sn3 90.51(2) 1_554 9
Sn2 Sc1 Sn3 80.36(3) . .
Sn1 Sc1 Sn3 94.32(3) 7_445 .
Sn1 Sc1 Sn3 151.421(17) 13 .
Sn1 Sc1 Sn3 90.51(2) . .
Sn1 Sc1 Sn3 142.28(2) 1_554 .
Sn3 Sc1 Sn3 52.17(3) 9 .
Sn2 Sc1 Sc1 119.14(2) . 7_444
Sn1 Sc1 Sc1 59.09(3) 7_445 7_444
Sn1 Sc1 Sc1 107.195(14) 13 7_444
Sn1 Sc1 Sc1 150.82(3) . 7_444
Sn1 Sc1 Sc1 53.40(2) 1_554 7_444
Sn3 Sc1 Sc1 57.836(16) 9 7_444
Sn3 Sc1 Sc1 101.19(3) . 7_444
Sn2 Sc1 Sc1 119.14(2) . 7_445
Sn1 Sc1 Sc1 59.09(3) 7_445 7_445
Sn1 Sc1 Sc1 107.195(14) 13 7_445
Sn1 Sc1 Sc1 53.40(2) . 7_445
Sn1 Sc1 Sc1 150.82(3) 1_554 7_445
Sn3 Sc1 Sc1 101.19(3) 9 7_445
Sn3 Sc1 Sc1 57.836(16) . 7_445
Sc1 Sc1 Sc1 111.37(5) 7_444 7_445
Sn2 Sc1 Nb2 57.062(18) . 1_554
Sn1 Sc1 Nb2 121.428(19) 7_445 1_554
Sn1 Sc1 Nb2 100.04(3) 13 1_554
Sn1 Sc1 Nb2 143.47(3) . 1_554
Sn1 Sc1 Nb2 49.32(2) 1_554 1_554
Sn3 Sc1 Nb2 51.968(18) 9 1_554
Sn3 Sc1 Nb2 95.93(3) . 1_554
Sc1 Sc1 Nb2 62.34(3) 7_444 1_554
Sc1 Sc1 Nb2 152.52(2) 7_445 1_554
Sn2 Sc1 Nb2 57.062(18) . .
Sn1 Sc1 Nb2 121.428(19) 7_445 .
Sn1 Sc1 Nb2 100.04(3) 13 .
Sn1 Sc1 Nb2 49.32(2) . .
Sn1 Sc1 Nb2 143.47(3) 1_554 .
Sn3 Sc1 Nb2 95.93(3) 9 .
Sn3 Sc1 Nb2 51.968(18) . .
Sc1 Sc1 Nb2 152.52(2) 7_444 .
Sc1 Sc1 Nb2 62.34(3) 7_445 .
Nb2 Sc1 Nb2 109.78(4) 1_554 .
Sn2 Sc1 Nb1 132.71(2) . 13
Sn1 Sc1 Nb1 52.316(14) 7_445 13
Sn1 Sc1 Nb1 53.42(3) 13 13
Sn1 Sc1 Nb1 51.033(13) . 13
Sn1 Sc1 Nb1 95.39(3) 1_554 13
Sn3 Sc1 Nb1 146.35(3) 9 13
Sn3 Sc1 Nb1 118.37(3) . 13
Sc1 Sc1 Nb1 100.33(2) 7_444 13
Sc1 Sc1 Nb1 60.533(16) 7_445 13
Nb2 Sc1 Nb1 144.68(2) 1_554 13
Nb2 Sc1 Nb1 98.69(3) . 13
Sn2 Nb1 Sn2 72.46(3) . 7_545
Sn2 Nb1 Nb1 120.112(14) . 10_556
Sn2 Nb1 Nb1 59.888(14) 7_545 10_556
Sn2 Nb1 Nb1 59.888(14) . 10
Sn2 Nb1 Nb1 120.112(14) 7_545 10
Nb1 Nb1 Nb1 180.0 10_556 10
Sn2 Nb1 Sn1 160.160(12) . 11_665
Sn2 Nb1 Sn1 93.99(3) 7_545 11_665
Nb1 Nb1 Sn1 60.613(12) 10_556 11_665
Nb1 Nb1 Sn1 119.387(12) 10 11_665
Sn2 Nb1 Sn1 93.99(3) . 13
Sn2 Nb1 Sn1 160.160(12) 7_545 13
Nb1 Nb1 Sn1 119.387(12) 10_556 13
Nb1 Nb1 Sn1 60.613(12) 10 13
Sn1 Nb1 Sn1 102.46(3) 11_665 13
Sn2 Nb1 Sn1 94.36(2) . .
Sn2 Nb1 Sn1 98.159(18) 7_545 .
Nb1 Nb1 Sn1 61.598(13) 10_556 .
Nb1 Nb1 Sn1 118.402(13) 10 .
Sn1 Nb1 Sn1 102.04(3) 11_665 .
Sn1 Nb1 Sn1 67.80(2) 13 .
Sn2 Nb1 Sn1 98.159(18) . 7_545
Sn2 Nb1 Sn1 94.36(2) 7_545 7_545
Nb1 Nb1 Sn1 118.402(13) 10_556 7_545
Nb1 Nb1 Sn1 61.598(13) 10 7_545
Sn1 Nb1 Sn1 67.80(2) 11_665 7_545
Sn1 Nb1 Sn1 102.04(3) 13 7_545
Sn1 Nb1 Sn1 164.48(2) . 7_545
Sn2 Nb1 Sc1 145.03(2) . 13
Sn2 Nb1 Sc1 125.81(2) 7_545 13
Nb1 Nb1 Sc1 66.027(13) 10_556 13
Nb1 Nb1 Sc1 113.973(13) 10 13
Sn1 Nb1 Sc1 54.79(3) 11_665 13
Sn1 Nb1 Sc1 59.08(2) 13 13
Sn1 Nb1 Sc1 56.504(16) . 13
Sn1 Nb1 Sc1 108.46(2) 7_545 13
Sn2 Nb1 Sc1 125.81(3) . 11_665
Sn2 Nb1 Sc1 145.03(2) 7_545 11_665
Nb1 Nb1 Sc1 113.973(13) 10_556 11_665
Nb1 Nb1 Sc1 66.027(13) 10 11_665
Sn1 Nb1 Sc1 59.08(2) 11_665 11_665
Sn1 Nb1 Sc1 54.79(3) 13 11_665
Sn1 Nb1 Sc1 108.46(2) . 11_665
Sn1 Nb1 Sc1 56.504(16) 7_545 11_665
Sc1 Nb1 Sc1 58.93(3) 13 11_665
Sn2 Nb2 Sn1 165.20(2) 15 .
Sn2 Nb2 Sn3 87.59(3) 15 .
Sn1 Nb2 Sn3 105.32(2) . .
Sn2 Nb2 Sn3 87.59(3) 15 9_556
Sn1 Nb2 Sn3 105.32(2) . 9_556
Sn3 Nb2 Sn3 57.68(3) . 9_556
Sn2 Nb2 Sn2 65.61(2) 15 7_545
Sn1 Nb2 Sn2 99.586(19) . 7_545
Sn3 Nb2 Sn2 141.218(19) . 7_545
Sn3 Nb2 Sn2 141.218(19) 9_556 7_545
Sn2 Nb2 Sn2 81.389(15) 15 1_556
Sn1 Nb2 Sn2 93.065(12) . 1_556
Sn3 Nb2 Sn2 138.678(17) . 1_556
Sn3 Nb2 Sn2 82.05(2) 9_556 1_556
Sn2 Nb2 Sn2 67.217(16) 7_545 1_556
Sn2 Nb2 Sn2 81.389(15) 15 .
Sn1 Nb2 Sn2 93.065(12) . .
Sn3 Nb2 Sn2 82.05(2) . .
Sn3 Nb2 Sn2 138.678(17) 9_556 .
Sn2 Nb2 Sn2 67.217(16) 7_545 .
Sn2 Nb2 Sn2 134.41(3) 1_556 .
Sn2 Nb2 Sc1 123.707(18) 15 1_556
Sn1 Nb2 Sc1 60.135(18) . 1_556
Sn3 Nb2 Sc1 106.61(3) . 1_556
Sn3 Nb2 Sc1 59.78(2) 9_556 1_556
Sn2 Nb2 Sc1 111.51(2) 7_545 1_556
Sn2 Nb2 Sc1 51.89(2) 1_556 1_556
Sn2 Nb2 Sc1 153.03(2) . 1_556
Sn2 Nb2 Sc1 123.707(18) 15 .
Sn1 Nb2 Sc1 60.135(18) . .
Sn3 Nb2 Sc1 59.78(2) . .
Sn3 Nb2 Sc1 106.61(3) 9_556 .
Sn2 Nb2 Sc1 111.51(2) 7_545 .
Sn2 Nb2 Sc1 153.03(2) 1_556 .
Sn2 Nb2 Sc1 51.89(2) . .
Sc1 Nb2 Sc1 109.78(4) 1_556 .
Nb2 Sn1 Nb1 136.704(16) . 6
Nb2 Sn1 Nb1 136.704(16) . 13
Nb1 Sn1 Nb1 58.77(2) 6 13
Nb2 Sn1 Nb1 72.898(14) . 10_556
Nb1 Sn1 Nb1 112.20(2) 6 10_556
Nb1 Sn1 Nb1 147.627(15) 13 10_556
Nb2 Sn1 Nb1 72.898(14) . .
Nb1 Sn1 Nb1 147.627(15) 6 .
Nb1 Sn1 Nb1 112.20(2) 13 .
Nb1 Sn1 Nb1 56.80(3) 10_556 .
Nb2 Sn1 Sc1 76.37(3) . 7_445
Nb1 Sn1 Sc1 72.90(3) 6 7_445
Nb1 Sn1 Sc1 72.90(3) 13 7_445
Nb1 Sn1 Sc1 137.43(2) 10_556 7_445
Nb1 Sn1 Sc1 137.43(2) . 7_445
Nb2 Sn1 Sc1 137.67(3) . 13
Nb1 Sn1 Sc1 77.56(3) 6 13
Nb1 Sn1 Sc1 77.56(3) 13 13
Nb1 Sn1 Sc1 70.07(2) 10_556 13
Nb1 Sn1 Sc1 70.07(2) . 13
Sc1 Sn1 Sc1 145.96(2) 7_445 13
Nb2 Sn1 Sc1 70.541(19) . .
Nb1 Sn1 Sc1 121.94(2) 6 .
Nb1 Sn1 Sc1 69.89(3) 13 .
Nb1 Sn1 Sc1 125.77(2) 10_556 .
Nb1 Sn1 Sc1 74.83(3) . .
Sc1 Sn1 Sc1 67.51(2) 7_445 .
Sc1 Sn1 Sc1 117.190(18) 13 .
Nb2 Sn1 Sc1 70.541(19) . 1_556
Nb1 Sn1 Sc1 69.89(3) 6 1_556
Nb1 Sn1 Sc1 121.94(2) 13 1_556
Nb1 Sn1 Sc1 74.83(3) 10_556 1_556
Nb1 Sn1 Sc1 125.77(2) . 1_556
Sc1 Sn1 Sc1 67.51(2) 7_445 1_556
Sc1 Sn1 Sc1 117.190(18) 13 1_556
Sc1 Sn1 Sc1 125.61(4) . 1_556
Nb2 Sn1 Sn1 111.990(17) . 13_556
Nb1 Sn1 Sn1 57.43(2) 6 13_556
Nb1 Sn1 Sn1 108.14(3) 13 13_556
Nb1 Sn1 Sn1 54.770(13) 10_556 13_556
Nb1 Sn1 Sn1 104.29(2) . 13_556
Sc1 Sn1 Sn1 114.253(14) 7_445 13_556
Sc1 Sn1 Sn1 59.979(15) 13 13_556
Sc1 Sn1 Sn1 177.062(19) . 13_556
Sc1 Sn1 Sn1 57.21(3) 1_556 13_556
Nb2 Sn1 Sn1 111.990(17) . 13
Nb1 Sn1 Sn1 108.14(3) 6 13
Nb1 Sn1 Sn1 57.43(2) 13 13
Nb1 Sn1 Sn1 104.29(2) 10_556 13
Nb1 Sn1 Sn1 54.770(13) . 13
Sc1 Sn1 Sn1 114.253(14) 7_445 13
Sc1 Sn1 Sn1 59.979(15) 13 13
Sc1 Sn1 Sn1 57.21(3) . 13
Sc1 Sn1 Sn1 177.062(19) 1_556 13
Sn1 Sn1 Sn1 119.95(3) 13_556 13
Nb2 Sn2 Nb1 149.607(14) 15_554 .
Nb2 Sn2 Nb1 149.607(14) 15_554 10
Nb1 Sn2 Nb1 60.22(3) . 10
Nb2 Sn2 Sc1 94.76(4) 15_554 .
Nb1 Sn2 Sc1 82.15(3) . .
Nb1 Sn2 Sc1 82.15(3) 10 .
Nb2 Sn2 Nb2 114.39(2) 15_554 7_545
Nb1 Sn2 Nb2 72.737(14) . 7_545
Nb1 Sn2 Nb2 72.737(14) 10 7_545
Sc1 Sn2 Nb2 150.85(3) . 7_545
Nb2 Sn2 Nb2 79.429(16) 15_554 1_554
Nb1 Sn2 Nb2 126.764(19) . 1_554
Nb1 Sn2 Nb2 70.942(19) 10 1_554
Sc1 Sn2 Nb2 71.047(16) . 1_554
Nb2 Sn2 Nb2 112.738(16) 7_545 1_554
Nb2 Sn2 Nb2 79.429(16) 15_554 .
Nb1 Sn2 Nb2 70.942(19) . .
Nb1 Sn2 Nb2 126.764(19) 10 .
Sc1 Sn2 Nb2 71.047(16) . .
Nb2 Sn2 Nb2 112.738(16) 7_545 .
Nb2 Sn2 Nb2 134.41(3) 1_554 .
Nb2 Sn2 Sn2 60.18(3) 15_554 9_655
Nb1 Sn2 Sn2 119.04(3) . 9_655
Nb1 Sn2 Sn2 119.04(3) 10 9_655
Sc1 Sn2 Sn2 154.95(2) . 9_655
Nb2 Sn2 Sn2 54.20(2) 7_545 9_655
Nb2 Sn2 Sn2 101.819(15) 1_554 9_655
Nb2 Sn2 Sn2 101.819(15) . 9_655
Sn3 Sn3 Sn3 180.0 9_556 9
Sn3 Sn3 Nb2 61.161(13) 9_556 .
Sn3 Sn3 Nb2 118.839(13) 9 .
Sn3 Sn3 Nb2 118.839(13) 9_556 15_554
Sn3 Sn3 Nb2 61.161(13) 9 15_554
Nb2 Sn3 Nb2 79.00(3) . 15_554
Sn3 Sn3 Nb2 118.839(13) 9_556 7_445
Sn3 Sn3 Nb2 61.161(13) 9 7_445
Nb2 Sn3 Nb2 131.01(3) . 7_445
Nb2 Sn3 Nb2 122.32(3) 15_554 7_445
Sn3 Sn3 Nb2 61.161(13) 9_556 9_556
Sn3 Sn3 Nb2 118.839(13) 9 9_556
Nb2 Sn3 Nb2 122.32(3) . 9_556
Nb2 Sn3 Nb2 131.01(3) 15_554 9_556
Nb2 Sn3 Nb2 79.00(3) 7_445 9_556
Sn3 Sn3 Sc1 116.085(13) 9_556 9
Sn3 Sn3 Sc1 63.915(13) 9 9
Nb2 Sn3 Sc1 142.622(18) . 9
Nb2 Sn3 Sc1 70.64(3) 15_554 9
Nb2 Sn3 Sc1 84.68(3) 7_445 9
Nb2 Sn3 Sc1 68.26(2) 9_556 9
Sn3 Sn3 Sc1 63.915(13) 9_556 7_445
Sn3 Sn3 Sc1 116.085(13) 9 7_445
Nb2 Sn3 Sc1 70.64(3) . 7_445
Nb2 Sn3 Sc1 142.622(18) 15_554 7_445
Nb2 Sn3 Sc1 68.26(2) 7_445 7_445
Nb2 Sn3 Sc1 84.68(3) 9_556 7_445
Sc1 Sn3 Sc1 145.07(3) 9 7_445
Sn3 Sn3 Sc1 63.915(13) 9_556 15
Sn3 Sn3 Sc1 116.085(13) 9 15
Nb2 Sn3 Sc1 84.68(3) . 15
Nb2 Sn3 Sc1 68.26(2) 15_554 15
Nb2 Sn3 Sc1 142.622(18) 7_445 15
Nb2 Sn3 Sc1 70.64(3) 9_556 15
Sc1 Sn3 Sc1 64.33(3) 9 15
Sc1 Sn3 Sc1 127.83(3) 7_445 15
Sn3 Sn3 Sc1 116.085(13) 9_556 .
Sn3 Sn3 Sc1 63.915(13) 9 .
Nb2 Sn3 Sc1 68.26(2) . .
Nb2 Sn3 Sc1 84.68(3) 15_554 .
Nb2 Sn3 Sc1 70.64(3) 7_445 .
Nb2 Sn3 Sc1 142.622(18) 9_556 .
Sc1 Sn3 Sc1 127.83(3) 9 .
Sc1 Sn3 Sc1 64.33(3) 7_445 .
Sc1 Sn3 Sc1 145.07(3) 15 .

loop_
_geom_bond_atom_site_label_1
_geom_bond_atom_site_label_2
_geom_bond_distance
_geom_bond_site_symmetry_2
Sc1 Sn2 2.8946(13) .
Sc1 Sn1 2.9942(13) 7_445
Sc1 Sn1 3.1070(13) 13
Sc1 Sn1 3.2001(10) .
Sc1 Sn1 3.2001(10) 1_554
Sc1 Sn3 3.2367(12) 9
Sc1 Sn3 3.2367(12) .
Sc1 Sc1 3.4461(13) 7_444
Sc1 Sc1 3.4461(13) 7_445
Sc1 Nb2 3.4793(11) 1_554
Sc1 Nb2 3.4793(11) .
Sc1 Nb1 3.5027(14) 13
Nb1 Sn2 2.8367(9) .
Nb1 Sn2 2.8367(9) 7_545
Nb1 Nb1 2.8464(10) 10_556
Nb1 Nb1 2.8463(10) 10
Nb1 Sn1 2.9002(8) 11_665
Nb1 Sn1 2.9002(8) 13
Nb1 Sn1 2.9921(10) .
Nb1 Sn1 2.9921(10) 7_545
Nb1 Sc1 3.5027(14) 13
Nb1 Sc1 3.5027(14) 11_665
Nb2 Sn2 2.7748(11) 15
Nb2 Sn1 2.7986(13) .
Nb2 Sn3 2.9505(9) .
Nb2 Sn3 2.9505(9) 9_556
Nb2 Sn2 2.9682(14) 7_545
Nb2 Sn2 3.0874(10) 1_556
Nb2 Sn2 3.0874(10) .
Nb2 Sc1 3.4793(11) 1_556
Sn1 Nb1 2.9002(8) 6
Sn1 Nb1 2.9002(8) 13
Sn1 Nb1 2.9921(10) 10_556
Sn1 Sc1 2.9942(13) 7_445
Sn1 Sc1 3.1070(13) 13
Sn1 Sc1 3.2001(10) 1_556
Sn1 Sn1 3.2875(10) 13_556
Sn1 Sn1 3.2875(10) 13
Sn2 Nb2 2.7748(11) 15_554
Sn2 Nb1 2.8367(9) 10
Sn2 Nb2 2.9682(14) 7_545
Sn2 Nb2 3.0874(10) 1_554
Sn2 Sn2 3.1158(11) 9_655
Sn3 Sn3 2.8464(10) 9_556
Sn3 Sn3 2.8463(10) 9
Sn3 Nb2 2.9505(9) 15_554
Sn3 Nb2 2.9505(9) 7_445
Sn3 Nb2 2.9505(9) 9_556
Sn3 Sc1 3.2367(12) 9
Sn3 Sc1 3.2367(12) 7_445
Sn3 Sc1 3.2367(12) 15
